data_9014010
loop_
_publ_author_name
'Zachariasen, W. H.'

_publ_section_title
;
 The crystal lattice of boric acid, BO3H3
;
_journal_name_full 'Zeitschrift fur Kristallographie'
_journal_page_first 150
_journal_page_last 161
_journal_volume 88
_journal_year 1934
_chemical_compound_source Synthetic
_chemical_formula_sum 'B H3 O3'
_chemical_name_mineral Sassolite
_space_group_IT_number 2
_symmetry_space_group_name_Hall '-P 1'
_symmetry_space_group_name_H-M 'P -1'
_cell_angle_alpha 92.50
_cell_angle_beta 101.17
_cell_angle_gamma 120.0
_cell_length_a 7.05
_cell_length_b 7.05
_cell_length_c 6.57
_cell_formula_units_Z 4
_cell_volume 273.621
_database_code_amcsd 0018735
_exptl_crystal_density_diffrn 1.501
_cod_original_formula_sum 'B O3 H3'
_cod_database_code 9014010

loop_
_space_group_symop_operation_xyz
x,y,z
-x,-y,-z

loop_
_atom_site_label
_atom_site_fract_x
_atom_site_fract_y
_atom_site_fract_z
B1 0.65300 0.43100 0.25000
B2 0.31900 0.76400 0.25000
O1 0.43100 0.31900 0.25000
O2 0.76400 0.31900 0.25000
O3 0.76400 0.65300 0.25000
O4 0.21000 0.54200 0.25000
O5 0.21000 0.87500 0.25000
O6 0.54200 0.87500 0.25000
H1 0.31900 0.43100 0.25000
H2 0.31900 0.09700 0.25000
H3 0.99000 0.43100 0.25000
H4 0.65300 0.09700 0.25000
H5 0.99000 0.76400 0.25000
H6 0.65300 0.76400 0.25000

loop_
_cod_related_entry_id
_cod_related_entry_database
_cod_related_entry_code
1 AMCSD 0018735
